data_4110316
loop_
_publ_author_name
'Eric Rivard'
'Roland C. Fischer'
'Robert Wolf'
'Yang Peng'
'W. Alexander Merrill'
'Nathan D. Schley'
'Zhongliang Zhu'
'Lihung Pu'
'James C. Fettinger'
'Simon J. Teat'
'Isreal Nowik'
'Rolfe H. Herber'
'Nozomi Takagi'
'Shigeru Nagase'
'Philip P. Power'

_publ_contact_author_address
;
Department of Chemistry
University of California
Davis
CA 95616
UNITED STATES OF AMERICA
;
_publ_contact_author_email PPPOWER@UCDAVIS.EDU
_publ_contact_author_name 'P. P. Power'
_publ_section_title
;
 Isomeric Forms of Heavier Main Group Hydrides: Experimental and
 Theoretical Studies of the [Sn(Ar)H]2 (Ar = Terphenyl) System
;
_journal_name_full 'Journal of the American Chemical Society'
_journal_page_first 16197
_journal_page_last 16208
_journal_paper_doi 10.1021/ja076453m
_journal_volume 129
_journal_year 2007
_chemical_formula_moiety 'C66 H92 Si2 Sn2, C4 H10 O'
_chemical_formula_sum 'C70 H102 O Si2 Sn2'
_chemical_formula_weight 1253.08
_chemical_name_common 'Compound 14'
_chemical_name_systematic
;
 ?
;
_space_group_IT_number 14
_symmetry_cell_setting monoclinic
_symmetry_space_group_name_Hall '-P 2ybc'
_symmetry_space_group_name_H-M 'P 1 21/c 1'
_atom_sites_solution_hydrogens geom
_atom_sites_solution_primary direct
_atom_sites_solution_secondary difmap
_audit_creation_method SHELXL-97
_cell_angle_alpha 90.00
_cell_angle_beta 114.7570(10)
_cell_angle_gamma 90.00
_cell_formula_units_Z 2
_cell_length_a 11.4360(7)
_cell_length_b 25.5484(15)
_cell_length_c 12.8457(7)
_cell_measurement_reflns_used 6877
_cell_measurement_temperature 90(2)
_cell_measurement_theta_max 27.50
_cell_measurement_theta_min 2.53
_cell_volume 3408.2(3)
_computing_cell_refinement 'SAINT (7.23A) (Bruker, 2005)'
_computing_data_collection 'SMART (Version 5.054) (Bruker, 2002)'
_computing_data_reduction 'SAINT (7.23A) (Bruker, 2005)'
_computing_molecular_graphics 'SHELXTL 5.1, XP (Sheldrick, 1994)'
_computing_publication_material SHELXL97
_computing_structure_refinement 'SHELXL-97 (Sheldrick, 1997)'
_computing_structure_solution 'SHELXS-97 (Sheldrick, 1990)'
_diffrn_ambient_temperature 90(2)
_diffrn_measured_fraction_theta_full 1.000
_diffrn_measured_fraction_theta_max 1.000
_diffrn_measurement_device_type 'Bruker SMART1000'
_diffrn_measurement_method '\w and \f'
_diffrn_radiation_monochromator graphite
_diffrn_radiation_source 'fine-focus sealed tube'
_diffrn_radiation_type MoK\a
_diffrn_radiation_wavelength 0.71073
_diffrn_reflns_av_R_equivalents 0.0588
_diffrn_reflns_av_sigmaI/netI 0.0401
_diffrn_reflns_limit_h_max 14
_diffrn_reflns_limit_h_min -14
_diffrn_reflns_limit_k_max 33
_diffrn_reflns_limit_k_min -33
_diffrn_reflns_limit_l_max 16
_diffrn_reflns_limit_l_min -16
_diffrn_reflns_number 43294
_diffrn_reflns_theta_full 27.50
_diffrn_reflns_theta_max 27.50
_diffrn_reflns_theta_min 1.59
_exptl_absorpt_coefficient_mu 0.806
_exptl_absorpt_correction_T_max 0.8554
_exptl_absorpt_correction_T_min 0.7439
_exptl_absorpt_correction_type multi-scan
_exptl_absorpt_process_details 'SADABS 2006/1 (Sheldrick, 2006)'
_exptl_crystal_colour orange
_exptl_crystal_density_diffrn 1.221
_exptl_crystal_description block
_exptl_crystal_F_000 1316
_exptl_crystal_size_max 0.39
_exptl_crystal_size_mid 0.31
_exptl_crystal_size_min 0.20
_refine_diff_density_max 0.731
_refine_diff_density_min -0.580
_refine_diff_density_rms 0.076
_refine_ls_extinction_method none
_refine_ls_goodness_of_fit_ref 1.077
_refine_ls_hydrogen_treatment mixed
_refine_ls_matrix_type full
_refine_ls_number_parameters 385
_refine_ls_number_reflns 7822
_refine_ls_number_restraints 0
_refine_ls_restrained_S_all 1.077
_refine_ls_R_factor_all 0.0439
_refine_ls_R_factor_gt 0.0327
_refine_ls_shift/su_max 0.003
_refine_ls_shift/su_mean 0.000
_refine_ls_structure_factor_coef Fsqd
_refine_ls_weighting_details 'calc w=1/[\s^2^(Fo^2^)+(0.0335P)^2^+2.1203P] where P=(Fo^2^+2Fc^2^)/3'
_refine_ls_weighting_scheme calc
_refine_ls_wR_factor_gt 0.0821
_refine_ls_wR_factor_ref 0.0868
_reflns_number_gt 6457
_reflns_number_total 7822
_reflns_threshold_expression >2sigma(I)
_cod_data_source_file ja076453msi20070827_073719.cif
_cod_data_source_block er19ff
_cod_original_sg_symbol_H-M 'P 21/c'
_cod_database_code 4110316

loop_
_symmetry_equiv_pos_as_xyz
'x, y, z'
'-x, y+1/2, -z+1/2'
'-x, -y, -z'
'x, -y-1/2, z-1/2'

loop_
_atom_site_label
_atom_site_type_symbol
_atom_site_fract_x
_atom_site_fract_y
_atom_site_fract_z
_atom_site_U_iso_or_equiv
_atom_site_adp_type
_atom_site_occupancy
_atom_site_symmetry_multiplicity
_atom_site_calc_flag
_atom_site_refinement_flags
Sn1 Sn 1.02633(16) 0.04642(8) 0.92683(18) 0.0166(2) Uani 0.50 1 d P
Sn2 Sn 0.98013(18) -0.04183(8) 1.06547(18) 0.0334(4) Uani 0.50 1 d P
H1 H 0.960(3) -0.0246(13) 0.915(3) 0.054(10) Uiso 1 1 d .
Si1 Si 0.47928(6) 0.19894(2) 0.73163(5) 0.02312(14) Uani 1 1 d .
C1 C 0.8368(2) 0.08483(8) 0.87714(17) 0.0161(4) Uani 1 1 d .
C2 C 0.8248(2) 0.12695(8) 0.94229(17) 0.0170(4) Uani 1 1 d .
C3 C 0.7154(2) 0.15872(8) 0.89860(18) 0.0176(4) Uani 1 1 d .
H3 H 0.7085 0.1867 0.9445 0.021 Uiso 1 1 calc R
C4 C 0.6156(2) 0.15093(8) 0.78966(18) 0.0191(4) Uani 1 1 d .
C5 C 0.6308(2) 0.10940(8) 0.72518(17) 0.0192(4) Uani 1 1 d .
H5 H 0.5651 0.1031 0.6508 0.023 Uiso 1 1 calc R
C6 C 0.7388(2) 0.07712(8) 0.76636(17) 0.0170(4) Uani 1 1 d .
C7 C 0.4378(3) 0.22183(15) 0.8505(3) 0.0572(10) Uani 1 1 d .
H7A H 0.5111 0.2409 0.9074 0.086 Uiso 1 1 calc R
H7B H 0.4178 0.1916 0.8870 0.086 Uiso 1 1 calc R
H7C H 0.3627 0.2450 0.8194 0.086 Uiso 1 1 calc R
C8 C 0.5338(4) 0.25707(13) 0.6789(3) 0.0631(11) Uani 1 1 d .
H8A H 0.5584 0.2467 0.6174 0.095 Uiso 1 1 calc R
H8B H 0.6081 0.2727 0.7419 0.095 Uiso 1 1 calc R
H8C H 0.4637 0.2827 0.6493 0.095 Uiso 1 1 calc R
C9 C 0.3382(3) 0.16797(12) 0.6156(3) 0.0557(10) Uani 1 1 d .
H9A H 0.2651 0.1922 0.5899 0.083 Uiso 1 1 calc R
H9B H 0.3156 0.1358 0.6444 0.083 Uiso 1 1 calc R
H9C H 0.3595 0.1596 0.5511 0.083 Uiso 1 1 calc R
C10 C 0.9346(2) 0.14271(8) 1.05288(17) 0.0172(4) Uani 1 1 d .
C11 C 0.9388(2) 0.12626(8) 1.15928(18) 0.0200(4) Uani 1 1 d .
C12 C 1.0397(2) 0.14426(9) 1.25924(19) 0.0260(5) Uani 1 1 d .
H12 H 1.0449 0.1332 1.3317 0.031 Uiso 1 1 calc R
C13 C 1.1322(2) 0.17788(10) 1.2547(2) 0.0302(5) Uani 1 1 d .
H13 H 1.1993 0.1901 1.3236 0.036 Uiso 1 1 calc R
C14 C 1.1273(2) 0.19373(10) 1.1500(2) 0.0290(5) Uani 1 1 d .
H14 H 1.1911 0.2169 1.1478 0.035 Uiso 1 1 calc R
C15 C 1.0297(2) 0.17612(9) 1.04771(18) 0.0212(4) Uani 1 1 d .
C16 C 0.8323(2) 0.09275(9) 1.16573(19) 0.0253(5) Uani 1 1 d .
H16 H 0.7903 0.0731 1.0920 0.030 Uiso 1 1 calc R
C17 C 0.8826(3) 0.05291(11) 1.2635(2) 0.0394(7) Uani 1 1 d .
H17A H 0.9544 0.0334 1.2596 0.059 Uiso 1 1 calc R
H17B H 0.8134 0.0286 1.2563 0.059 Uiso 1 1 calc R
H17C H 0.9123 0.0713 1.3371 0.059 Uiso 1 1 calc R
C18 C 0.7302(3) 0.12773(12) 1.1784(2) 0.0391(6) Uani 1 1 d .
H18A H 0.7698 0.1482 1.2492 0.059 Uiso 1 1 calc R
H18B H 0.6613 0.1059 1.1815 0.059 Uiso 1 1 calc R
H18C H 0.6942 0.1515 1.1127 0.059 Uiso 1 1 calc R
C19 C 1.0232(2) 0.19588(9) 0.93336(19) 0.0235(5) Uani 1 1 d .
H19 H 0.9648 0.1718 0.8724 0.028 Uiso 1 1 calc R
C20 C 1.1536(3) 0.19563(10) 0.9261(2) 0.0309(5) Uani 1 1 d .
H20A H 1.2103 0.2218 0.9791 0.046 Uiso 1 1 calc R
H20B H 1.1410 0.2041 0.8477 0.046 Uiso 1 1 calc R
H20C H 1.1928 0.1609 0.9469 0.046 Uiso 1 1 calc R
C21 C 0.9623(3) 0.25055(10) 0.9076(2) 0.0343(6) Uani 1 1 d .
H21A H 1.0181 0.2754 0.9652 0.051 Uiso 1 1 calc R
H21B H 0.8778 0.2495 0.9099 0.051 Uiso 1 1 calc R
H21C H 0.9522 0.2617 0.8313 0.051 Uiso 1 1 calc R
C22 C 0.7559(2) 0.03752(8) 0.68710(18) 0.0191(4) Uani 1 1 d .
C23 C 0.8215(2) 0.05311(9) 0.61977(18) 0.0222(5) Uani 1 1 d .
C24 C 0.8349(2) 0.01671(10) 0.54461(19) 0.0285(5) Uani 1 1 d .
H24 H 0.8778 0.0267 0.4984 0.034 Uiso 1 1 calc R
C25 C 0.7872(3) -0.03335(10) 0.5359(2) 0.0308(6) Uani 1 1 d .
H25 H 0.7981 -0.0576 0.4847 0.037 Uiso 1 1 calc R
C26 C 0.7230(3) -0.04838(9) 0.6022(2) 0.0289(5) Uani 1 1 d .
H26 H 0.6898 -0.0829 0.5952 0.035 Uiso 1 1 calc R
C27 C 0.7066(2) -0.01360(9) 0.67875(19) 0.0231(5) Uani 1 1 d .
C28 C 0.8697(3) 0.10894(10) 0.6233(2) 0.0286(5) Uani 1 1 d .
H28 H 0.8754 0.1254 0.6959 0.034 Uiso 1 1 calc R
C29 C 1.0033(3) 0.11180(12) 0.6236(2) 0.0397(7) Uani 1 1 d .
H29A H 0.9987 0.0991 0.5500 0.060 Uiso 1 1 calc R
H29B H 1.0633 0.0900 0.6857 0.060 Uiso 1 1 calc R
H29C H 1.0334 0.1481 0.6352 0.060 Uiso 1 1 calc R
C30 C 0.7730(3) 0.14063(12) 0.5233(3) 0.0429(7) Uani 1 1 d .
H30A H 0.8035 0.1768 0.5280 0.064 Uiso 1 1 calc R
H30B H 0.6891 0.1404 0.5270 0.064 Uiso 1 1 calc R
H30C H 0.7644 0.1251 0.4507 0.064 Uiso 1 1 calc R
C31 C 0.6315(3) -0.02973(9) 0.7470(2) 0.0288(5) Uani 1 1 d .
H31 H 0.6597 -0.0066 0.8160 0.035 Uiso 1 1 calc R
C32 C 0.6559(3) -0.08696(11) 0.7896(3) 0.0417(7) Uani 1 1 d .
H32A H 0.6191 -0.1108 0.7240 0.063 Uiso 1 1 calc R
H32B H 0.6154 -0.0933 0.8422 0.063 Uiso 1 1 calc R
H32C H 0.7488 -0.0931 0.8297 0.063 Uiso 1 1 calc R
C33 C 0.4883(3) -0.02086(13) 0.6775(3) 0.0432(7) Uani 1 1 d .
H33A H 0.4732 0.0157 0.6523 0.065 Uiso 1 1 calc R
H33B H 0.4421 -0.0286 0.7250 0.065 Uiso 1 1 calc R
H33C H 0.4570 -0.0439 0.6103 0.065 Uiso 1 1 calc R
C41 C 0.3498(8) 0.0666(3) 0.8406(8) 0.063(2) Uani 0.50 1 d P
H41A H 0.3350 0.0503 0.7671 0.094 Uiso 0.50 1 calc PR
H41B H 0.3473 0.1048 0.8325 0.094 Uiso 0.50 1 calc PR
H41C H 0.2826 0.0553 0.8643 0.094 Uiso 0.50 1 calc PR
C42 C 0.4769(8) 0.0505(3) 0.9280(7) 0.0455(17) Uani 0.50 1 d P
H42A H 0.5428 0.0550 0.8976 0.055 Uiso 0.50 1 calc PR
H42B H 0.5010 0.0728 0.9969 0.055 Uiso 0.50 1 calc PR
O43 O 0.4723(5) -0.0038(2) 0.9584(4) 0.0495(12) Uani 0.50 1 d P
C44 C 0.5861(7) -0.0205(4) 1.0410(6) 0.0543(19) Uani 0.50 1 d P
H44A H 0.6123 0.0035 1.1076 0.065 Uiso 0.50 1 calc PR
H44B H 0.6528 -0.0187 1.0110 0.065 Uiso 0.50 1 calc PR
C45 C 0.5801(10) -0.0742(4) 1.0796(8) 0.077(3) Uani 0.50 1 d P
H45A H 0.5351 -0.0742 1.1299 0.115 Uiso 0.50 1 calc PR
H45B H 0.6676 -0.0878 1.1217 0.115 Uiso 0.50 1 calc PR
H45C H 0.5335 -0.0965 1.0129 0.115 Uiso 0.50 1 calc PR

loop_
_atom_site_aniso_label
_atom_site_aniso_U_11
_atom_site_aniso_U_22
_atom_site_aniso_U_33
_atom_site_aniso_U_23
_atom_site_aniso_U_13
_atom_site_aniso_U_12
Sn1 0.0141(4) 0.0194(3) 0.0238(4) 0.0037(2) 0.0152(3) 0.0005(3)
Sn2 0.0380(8) 0.0288(6) 0.0214(4) -0.0035(4) 0.0007(4) 0.0161(5)
Si1 0.0206(3) 0.0206(3) 0.0245(3) 0.0032(2) 0.0059(3) 0.0049(2)
C1 0.0169(10) 0.0158(9) 0.0173(9) 0.0013(7) 0.0088(8) -0.0003(8)
C2 0.0194(11) 0.0176(10) 0.0158(9) 0.0012(8) 0.0091(8) -0.0029(8)
C3 0.0184(10) 0.0169(10) 0.0200(10) 0.0001(8) 0.0106(8) 0.0012(8)
C4 0.0184(11) 0.0201(10) 0.0196(10) 0.0042(8) 0.0088(9) 0.0016(8)
C5 0.0188(11) 0.0218(10) 0.0157(9) 0.0018(8) 0.0058(8) -0.0024(8)
C6 0.0200(11) 0.0157(10) 0.0172(9) 0.0007(8) 0.0095(8) -0.0028(8)
C7 0.053(2) 0.074(2) 0.0440(17) 0.0046(16) 0.0199(16) 0.0378(18)
C8 0.052(2) 0.047(2) 0.082(3) 0.0333(19) 0.019(2) 0.0065(16)
C9 0.0344(17) 0.0361(16) 0.063(2) -0.0134(14) -0.0125(15) 0.0127(13)
C10 0.0215(10) 0.0149(10) 0.0152(9) -0.0027(7) 0.0079(8) 0.0031(8)
C11 0.0242(11) 0.0186(10) 0.0177(10) 0.0008(8) 0.0095(9) 0.0056(9)
C12 0.0314(13) 0.0277(12) 0.0162(10) -0.0009(9) 0.0073(9) 0.0057(10)
C13 0.0276(13) 0.0324(13) 0.0218(11) -0.0063(10) 0.0016(10) -0.0018(10)
C14 0.0247(13) 0.0290(12) 0.0283(12) -0.0032(10) 0.0060(10) -0.0056(10)
C15 0.0217(11) 0.0218(11) 0.0199(10) -0.0014(8) 0.0086(9) 0.0000(9)
C16 0.0309(13) 0.0283(12) 0.0189(10) 0.0017(9) 0.0124(10) 0.0002(10)
C17 0.0527(19) 0.0387(15) 0.0255(13) 0.0074(11) 0.0151(13) -0.0055(13)
C18 0.0371(16) 0.0507(17) 0.0386(14) 0.0058(13) 0.0247(13) 0.0062(13)
C19 0.0243(12) 0.0233(11) 0.0217(11) -0.0003(9) 0.0085(9) -0.0064(9)
C20 0.0319(14) 0.0291(13) 0.0362(13) 0.0018(10) 0.0186(11) -0.0050(10)
C21 0.0326(14) 0.0320(14) 0.0392(14) 0.0097(11) 0.0159(12) 0.0008(11)
C22 0.0171(11) 0.0230(11) 0.0134(9) -0.0009(8) 0.0027(8) 0.0021(8)
C23 0.0220(12) 0.0283(12) 0.0155(10) -0.0013(8) 0.0069(9) 0.0011(9)
C24 0.0285(13) 0.0395(14) 0.0188(11) -0.0014(10) 0.0109(10) 0.0063(11)
C25 0.0319(14) 0.0353(14) 0.0216(11) -0.0090(10) 0.0075(10) 0.0058(11)
C26 0.0299(14) 0.0237(12) 0.0282(12) -0.0079(9) 0.0074(11) -0.0001(10)
C27 0.0203(11) 0.0241(11) 0.0212(10) -0.0031(9) 0.0051(9) 0.0013(9)
C28 0.0375(14) 0.0313(13) 0.0235(11) -0.0013(9) 0.0193(11) -0.0058(11)
C29 0.0390(16) 0.0520(17) 0.0329(14) 0.0001(12) 0.0198(12) -0.0107(13)
C30 0.0529(19) 0.0382(15) 0.0462(16) 0.0133(13) 0.0294(15) 0.0042(13)
C31 0.0314(14) 0.0223(11) 0.0340(13) -0.0023(10) 0.0151(11) -0.0042(10)
C32 0.0483(18) 0.0309(14) 0.0474(16) 0.0053(12) 0.0216(14) -0.0012(13)
C33 0.0313(15) 0.0453(17) 0.0502(17) 0.0070(14) 0.0142(13) -0.0019(13)
C41 0.072(6) 0.046(4) 0.087(6) 0.005(4) 0.050(5) -0.006(4)
C42 0.038(4) 0.059(5) 0.040(4) -0.002(3) 0.018(4) -0.014(3)
O43 0.046(3) 0.063(3) 0.046(3) -0.003(3) 0.026(3) -0.023(2)
C44 0.039(4) 0.085(6) 0.045(4) 0.006(4) 0.025(3) -0.020(4)
C45 0.057(6) 0.103(9) 0.049(5) 0.033(6) 0.001(5) -0.029(6)

loop_
_atom_type_symbol
_atom_type_description
_atom_type_scat_dispersion_real
_atom_type_scat_dispersion_imag
_atom_type_scat_source
C C 0.0033 0.0016 'International Tables Vol C Tables 4.2.6.8 and 6.1.1.4'
H H 0.0000 0.0000 'International Tables Vol C Tables 4.2.6.8 and 6.1.1.4'
Si Si 0.0817 0.0704 'International Tables Vol C Tables 4.2.6.8 and 6.1.1.4'
Sn Sn -0.6537 1.4246 'International Tables Vol C Tables 4.2.6.8 and 6.1.1.4'
O O 0.0106 0.0060 'International Tables Vol C Tables 4.2.6.8 and 6.1.1.4'

loop_
_geom_angle_atom_site_label_1
_geom_angle_atom_site_label_2
_geom_angle_atom_site_label_3
_geom_angle
_geom_angle_site_symmetry_1
_geom_angle_site_symmetry_3
C1 Sn1 Sn2 96.18(7) . .
C1 Sn1 H1 95.1(11) . .
Sn2 Sn1 H1 37.0(9) . .
C1 Sn2 Sn1 101.03(7) 3_757 .
C1 Sn2 H1 98.5(11) 3_757 .
Sn1 Sn2 H1 38.0(10) . .
C8 Si1 C9 111.22(17) . .
C8 Si1 C7 106.74(19) . .
C9 Si1 C7 110.90(18) . .
C8 Si1 C4 108.67(14) . .
C9 Si1 C4 109.82(12) . .
C7 Si1 C4 109.41(12) . .
C2 C1 C6 118.32(19) . .
C2 C1 Sn2 119.97(16) . 3_757
C6 C1 Sn2 120.75(16) . 3_757
C2 C1 Sn1 119.69(16) . .
C6 C1 Sn1 119.82(16) . .
C3 C2 C1 120.02(19) . .
C3 C2 C10 118.47(18) . .
C1 C2 C10 121.11(19) . .
C2 C3 C4 122.47(19) . .
C2 C3 H3 118.8 . .
C4 C3 H3 118.8 . .
C5 C4 C3 116.54(19) . .
C5 C4 Si1 123.28(16) . .
C3 C4 Si1 119.88(16) . .
C6 C5 C4 122.3(2) . .
C6 C5 H5 118.9 . .
C4 C5 H5 118.9 . .
C5 C6 C1 120.31(19) . .
C5 C6 C22 119.14(19) . .
C1 C6 C22 120.27(19) . .
Si1 C7 H7A 109.5 . .
Si1 C7 H7B 109.5 . .
H7A C7 H7B 109.5 . .
Si1 C7 H7C 109.5 . .
H7A C7 H7C 109.5 . .
H7B C7 H7C 109.5 . .
Si1 C8 H8A 109.5 . .
Si1 C8 H8B 109.5 . .
H8A C8 H8B 109.5 . .
Si1 C8 H8C 109.5 . .
H8A C8 H8C 109.5 . .
H8B C8 H8C 109.5 . .
Si1 C9 H9A 109.5 . .
Si1 C9 H9B 109.5 . .
H9A C9 H9B 109.5 . .
Si1 C9 H9C 109.5 . .
H9A C9 H9C 109.5 . .
H9B C9 H9C 109.5 . .
C15 C10 C11 120.9(2) . .
C15 C10 C2 118.30(18) . .
C11 C10 C2 120.7(2) . .
C12 C11 C10 118.2(2) . .
C12 C11 C16 120.5(2) . .
C10 C11 C16 121.19(19) . .
C13 C12 C11 121.2(2) . .
C13 C12 H12 119.4 . .
C11 C12 H12 119.4 . .
C14 C13 C12 120.2(2) . .
C14 C13 H13 119.9 . .
C12 C13 H13 119.9 . .
C13 C14 C15 120.8(2) . .
C13 C14 H14 119.6 . .
C15 C14 H14 119.6 . .
C14 C15 C10 118.7(2) . .
C14 C15 C19 119.8(2) . .
C10 C15 C19 121.34(19) . .
C11 C16 C17 112.6(2) . .
C11 C16 C18 109.9(2) . .
C17 C16 C18 110.0(2) . .
C11 C16 H16 108.0 . .
C17 C16 H16 108.0 . .
C18 C16 H16 108.0 . .
C16 C17 H17A 109.5 . .
C16 C17 H17B 109.5 . .
H17A C17 H17B 109.5 . .
C16 C17 H17C 109.5 . .
H17A C17 H17C 109.5 . .
H17B C17 H17C 109.5 . .
C16 C18 H18A 109.5 . .
C16 C18 H18B 109.5 . .
H18A C18 H18B 109.5 . .
C16 C18 H18C 109.5 . .
H18A C18 H18C 109.5 . .
H18B C18 H18C 109.5 . .
C15 C19 C20 113.6(2) . .
C15 C19 C21 110.1(2) . .
C20 C19 C21 110.9(2) . .
C15 C19 H19 107.3 . .
C20 C19 H19 107.3 . .
C21 C19 H19 107.3 . .
C19 C20 H20A 109.5 . .
C19 C20 H20B 109.5 . .
H20A C20 H20B 109.5 . .
C19 C20 H20C 109.5 . .
H20A C20 H20C 109.5 . .
H20B C20 H20C 109.5 . .
C19 C21 H21A 109.5 . .
C19 C21 H21B 109.5 . .
H21A C21 H21B 109.5 . .
C19 C21 H21C 109.5 . .
H21A C21 H21C 109.5 . .
H21B C21 H21C 109.5 . .
C27 C22 C23 120.7(2) . .
C27 C22 C6 120.9(2) . .
C23 C22 C6 118.38(19) . .
C24 C23 C22 118.3(2) . .
C24 C23 C28 120.1(2) . .
C22 C23 C28 121.46(19) . .
C25 C24 C23 121.4(2) . .
C25 C24 H24 119.3 . .
C23 C24 H24 119.3 . .
C24 C25 C26 120.0(2) . .
C24 C25 H25 120.0 . .
C26 C25 H25 120.0 . .
C25 C26 C27 121.1(2) . .
C25 C26 H26 119.4 . .
C27 C26 H26 119.4 . .
C26 C27 C22 118.4(2) . .
C26 C27 C31 120.6(2) . .
C22 C27 C31 120.8(2) . .
C23 C28 C29 113.2(2) . .
C23 C28 C30 110.2(2) . .
C29 C28 C30 110.3(2) . .
C23 C28 H28 107.6 . .
C29 C28 H28 107.6 . .
C30 C28 H28 107.6 . .
C28 C29 H29A 109.5 . .
C28 C29 H29B 109.5 . .
H29A C29 H29B 109.5 . .
C28 C29 H29C 109.5 . .
H29A C29 H29C 109.5 . .
H29B C29 H29C 109.5 . .
C28 C30 H30A 109.5 . .
C28 C30 H30B 109.5 . .
H30A C30 H30B 109.5 . .
C28 C30 H30C 109.5 . .
H30A C30 H30C 109.5 . .
H30B C30 H30C 109.5 . .
C27 C31 C33 110.6(2) . .
C27 C31 C32 113.5(2) . .
C33 C31 C32 109.9(2) . .
C27 C31 H31 107.5 . .
C33 C31 H31 107.5 . .
C32 C31 H31 107.5 . .
C31 C32 H32A 109.5 . .
C31 C32 H32B 109.5 . .
H32A C32 H32B 109.5 . .
C31 C32 H32C 109.5 . .
H32A C32 H32C 109.5 . .
H32B C32 H32C 109.5 . .
C31 C33 H33A 109.5 . .
C31 C33 H33B 109.5 . .
H33A C33 H33B 109.5 . .
C31 C33 H33C 109.5 . .
H33A C33 H33C 109.5 . .
H33B C33 H33C 109.5 . .
C42 C41 H41A 109.5 . .
C42 C41 H41B 109.5 . .
H41A C41 H41B 109.5 . .
C42 C41 H41C 109.5 . .
H41A C41 H41C 109.5 . .
H41B C41 H41C 109.5 . .
O43 C42 C41 109.6(6) . .
O43 C42 H42A 109.7 . .
C41 C42 H42A 109.7 . .
O43 C42 H42B 109.7 . .
C41 C42 H42B 109.7 . .
H42A C42 H42B 108.2 . .
C44 O43 C42 112.3(5) . .
O43 C44 C45 113.0(6) . .
O43 C44 H44A 109.0 . .
C45 C44 H44A 109.0 . .
O43 C44 H44B 109.0 . .
C45 C44 H44B 109.0 . .
H44A C44 H44B 107.8 . .
C44 C45 H45A 109.5 . .
C44 C45 H45B 109.5 . .
H45A C45 H45B 109.5 . .
C44 C45 H45C 109.5 . .
H45A C45 H45C 109.5 . .
H45B C45 H45C 109.5 . .

loop_
_geom_bond_atom_site_label_1
_geom_bond_atom_site_label_2
_geom_bond_distance
_geom_bond_site_symmetry_2
Sn1 C1 2.216(3) .
Sn1 Sn2 3.0532(8) .
Sn1 H1 1.95(3) .
Sn2 C1 2.200(3) 3_757
Sn2 H1 1.90(3) .
Si1 C8 1.846(3) .
Si1 C9 1.854(3) .
Si1 C7 1.873(3) .
Si1 C4 1.875(2) .
C1 C2 1.405(3) .
C1 C6 1.408(3) .
C1 Sn2 2.200(3) 3_757
C2 C3 1.397(3) .
C2 C10 1.504(3) .
C3 C4 1.401(3) .
C3 H3 0.9500 .
C4 C5 1.401(3) .
C5 C6 1.393(3) .
C5 H5 0.9500 .
C6 C22 1.505(3) .
C7 H7A 0.9800 .
C7 H7B 0.9800 .
C7 H7C 0.9800 .
C8 H8A 0.9800 .
C8 H8B 0.9800 .
C8 H8C 0.9800 .
C9 H9A 0.9800 .
C9 H9B 0.9800 .
C9 H9C 0.9800 .
C10 C15 1.406(3) .
C10 C11 1.411(3) .
C11 C12 1.397(3) .
C11 C16 1.519(3) .
C12 C13 1.383(4) .
C12 H12 0.9500 .
C13 C14 1.382(4) .
C13 H13 0.9500 .
C14 C15 1.396(3) .
C14 H14 0.9500 .
C15 C19 1.525(3) .
C16 C17 1.529(3) .
C16 C18 1.532(4) .
C16 H16 1.0000 .
C17 H17A 0.9800 .
C17 H17B 0.9800 .
C17 H17C 0.9800 .
C18 H18A 0.9800 .
C18 H18B 0.9800 .
C18 H18C 0.9800 .
C19 C20 1.532(3) .
C19 C21 1.534(3) .
C19 H19 1.0000 .
C20 H20A 0.9800 .
C20 H20B 0.9800 .
C20 H20C 0.9800 .
C21 H21A 0.9800 .
C21 H21B 0.9800 .
C21 H21C 0.9800 .
C22 C27 1.409(3) .
C22 C23 1.419(3) .
C23 C24 1.394(3) .
C23 C28 1.523(3) .
C24 C25 1.376(4) .
C24 H24 0.9500 .
C25 C26 1.390(4) .
C25 H25 0.9500 .
C26 C27 1.395(3) .
C26 H26 0.9500 .
C27 C31 1.519(3) .
C28 C29 1.528(4) .
C28 C30 1.530(4) .
C28 H28 1.0000 .
C29 H29A 0.9800 .
C29 H29B 0.9800 .
C29 H29C 0.9800 .
C30 H30A 0.9800 .
C30 H30B 0.9800 .
C30 H30C 0.9800 .
C31 C33 1.519(4) .
C31 C32 1.545(4) .
C31 H31 1.0000 .
C32 H32A 0.9800 .
C32 H32B 0.9800 .
C32 H32C 0.9800 .
C33 H33A 0.9800 .
C33 H33B 0.9800 .
C33 H33C 0.9800 .
C41 C42 1.474(11) .
C41 H41A 0.9800 .
C41 H41B 0.9800 .
C41 H41C 0.9800 .
C42 O43 1.449(10) .
C42 H42A 0.9900 .
C42 H42B 0.9900 .
O43 C44 1.358(10) .
C44 C45 1.472(13) .
C44 H44A 0.9900 .
C44 H44B 0.9900 .
C45 H45A 0.9800 .
C45 H45B 0.9800 .
C45 H45C 0.9800 .
